data_4516496
loop_
_publ_author_name
'Kang, Gihaeng'
'Jeon, Youngeun'
'Lee, Kang Yeol'
'Kim, Jineun'
'Kim, Tae Ho'

_publ_section_title
;
 Reversible Luminescence Vapochromism and Crystal-to-Amorphous-to-Crystal
 Transformations of Pseudopolymorphic Cu(I) Coordination Polymers
;
_journal_issue 11
_journal_name_full 'Crystal Growth &amp; Design'
_journal_page_first 5183
_journal_paper_doi 10.1021/acs.cgd.5b01199
_journal_volume 15
_journal_year 2015
_chemical_formula_moiety 'C30 H34 Cu4 I4 N4 O4 S2, 0.5(C1 H2 Cl2)'
_chemical_formula_sum 'C31 H36 Cl2 Cu4 I4 N4 O4 S2'
_chemical_formula_weight 1425.42
_space_group_crystal_system orthorhombic
_space_group_IT_number 60
_space_group_name_Hall '-P 2n 2ab'
_space_group_name_H-M_alt 'P b c n'
_atom_sites_solution_hydrogens geom
_audit_creation_method SHELXL-2013
_cell_angle_alpha 90
_cell_angle_beta 90
_cell_angle_gamma 90
_cell_formula_units_Z 4
_cell_length_a 18.6134(3)
_cell_length_b 10.6685(2)
_cell_length_c 23.1955(4)
_cell_measurement_reflns_used 9878
_cell_measurement_temperature 173(2)
_cell_measurement_theta_max 28.19
_cell_measurement_theta_min 2.20
_cell_volume 4606.09(14)
_computing_cell_refinement 'SAINT (Bruker, 2013)'
_computing_data_collection 'APEX2 (Bruker, 2013)'
_computing_data_reduction SAINT
_computing_molecular_graphics 'DIAMOND (Brandenburg, 2010)'
_computing_publication_material 'Bruker SHELXTL (Sheldrick, 2008)'
_computing_structure_refinement 'SHELXL-2013 (Sheldrick, 2015)'
_computing_structure_solution 'SHELXS-97 (Sheldrick, 2008)'
_diffrn_ambient_temperature 173(2)
_diffrn_measured_fraction_theta_full 1.000
_diffrn_measured_fraction_theta_max 1.000
_diffrn_measurement_device_type 'Bruker APEX-II CCD'
_diffrn_measurement_method '\f and \w scans'
_diffrn_radiation_type MoK\a
_diffrn_radiation_wavelength 0.71073
_diffrn_reflns_av_R_equivalents 0.0384
_diffrn_reflns_av_unetI/netI 0.0190
_diffrn_reflns_Laue_measured_fraction_full 1.000
_diffrn_reflns_Laue_measured_fraction_max 1.000
_diffrn_reflns_limit_h_max 24
_diffrn_reflns_limit_h_min -24
_diffrn_reflns_limit_k_max 14
_diffrn_reflns_limit_k_min -14
_diffrn_reflns_limit_l_max 30
_diffrn_reflns_limit_l_min -30
_diffrn_reflns_number 79545
_diffrn_reflns_point_group_measured_fraction_full 1.000
_diffrn_reflns_point_group_measured_fraction_max 1.000
_diffrn_reflns_theta_full 25.242
_diffrn_reflns_theta_max 28.302
_diffrn_reflns_theta_min 1.756
_exptl_absorpt_coefficient_mu 4.746
_exptl_absorpt_correction_T_max 0.911
_exptl_absorpt_correction_T_min 0.312
_exptl_absorpt_correction_type multi-scan
_exptl_absorpt_process_details 'SADABS (Bruker, 2013)'
_exptl_crystal_colour orange
_exptl_crystal_density_diffrn 2.056
_exptl_crystal_description plate
_exptl_crystal_F_000 2704
_exptl_crystal_size_max 0.320
_exptl_crystal_size_mid 0.180
_exptl_crystal_size_min 0.020
_refine_diff_density_max 1.777
_refine_diff_density_min -1.146
_refine_diff_density_rms 0.173
_refine_ls_extinction_method none
_refine_ls_goodness_of_fit_ref 1.094
_refine_ls_hydrogen_treatment constr
_refine_ls_matrix_type full
_refine_ls_number_parameters 245
_refine_ls_number_reflns 5732
_refine_ls_number_restraints 0
_refine_ls_restrained_S_all 1.094
_refine_ls_R_factor_all 0.0568
_refine_ls_R_factor_gt 0.0454
_refine_ls_shift/su_max 0.000
_refine_ls_shift/su_mean 0.000
_refine_ls_structure_factor_coef Fsqd
_refine_ls_weighting_details 'w=1/[\s^2^(Fo^2^)+(0.0524P)^2^+27.9957P] where P=(Fo^2^+2Fc^2^)/3'
_refine_ls_weighting_scheme calc
_refine_ls_wR_factor_gt 0.1191
_refine_ls_wR_factor_ref 0.1280
_reflns_Friedel_coverage 0.000
_reflns_number_gt 4757
_reflns_number_total 5732
_reflns_threshold_expression 'I > 2\s(I)'
_cod_data_source_file cg5b01199_si_002.cif
_cod_data_source_block CP1
_cod_database_code 4516496
_shelx_space_group_comment
; 
The symmetry employed for this shelxl refinement is uniquely defined 
by the following loop, which should always be used as a source of 
symmetry information in preference to the above space-group names. 
They are only intended as comments. 
;
_shelx_estimated_absorpt_t_min 0.312
_shelx_estimated_absorpt_t_max 0.911
_shelxl_version_number 2013-3

loop_
_space_group_symop_operation_xyz
'x, y, z'
'-x+1/2, -y+1/2, z+1/2'
'-x, y, -z+1/2'
'x+1/2, -y+1/2, -z'
'-x, -y, -z'
'x-1/2, y-1/2, -z-1/2'
'x, -y, z-1/2'
'-x-1/2, y-1/2, z'

loop_
_atom_site_label
_atom_site_type_symbol
_atom_site_fract_x
_atom_site_fract_y
_atom_site_fract_z
_atom_site_U_iso_or_equiv
_atom_site_adp_type
_atom_site_occupancy
_atom_site_site_symmetry_order
_atom_site_calc_flag
_atom_site_refinement_flags_posn
_atom_site_refinement_flags_adp
_atom_site_refinement_flags_occupancy
Cu1 Cu 0.05625(3) 0.47785(6) 0.21027(3) 0.03216(16) Uani 1 1 d . . .
Cu2 Cu 0.05479(4) 0.29863(7) 0.28741(4) 0.04201(19) Uani 1 1 d . . .
I1 I 0.07584(2) 0.54242(4) 0.32096(2) 0.03520(11) Uani 1 1 d . . .
I2 I 0.07463(2) 0.24068(4) 0.17480(2) 0.03856(12) Uani 1 1 d . . .
S1 S 0.14344(7) 0.60193(13) 0.16993(6) 0.0346(3) Uani 1 1 d . . .
O1 O 0.3690(2) 0.4211(4) 0.12578(18) 0.0402(9) Uani 1 1 d . . .
O2 O 0.3149(2) 0.3953(4) 0.31773(19) 0.0433(10) Uani 1 1 d . . .
N1 N 0.3241(2) 0.4111(4) 0.2186(2) 0.0333(10) Uani 1 1 d . . .
N2 N 0.1335(3) 0.2115(5) 0.3279(2) 0.0428(12) Uani 1 1 d . . .
C1 C 0.0889(5) 0.5839(14) 0.0623(4) 0.096(4) Uani 1 1 d . . .
H1A H 0.0500 0.5313 0.0785 0.115 Uiso 1 1 calc R U .
H1B H 0.0752 0.6728 0.0678 0.115 Uiso 1 1 calc R U .
C2 C 0.0957(7) 0.5587(16) 0.0017(4) 0.126(6) Uani 1 1 d . . .
H2A H 0.0507 0.5835 -0.0181 0.151 Uiso 1 1 calc R U .
H2B H 0.1026 0.4676 -0.0041 0.151 Uiso 1 1 calc R U .
C3 C 0.1601(6) 0.6308(12) -0.0255(4) 0.096(3) Uani 1 1 d . . .
H3A H 0.1655 0.6061 -0.0664 0.115 Uiso 1 1 calc R U .
H3B H 0.1506 0.7221 -0.0241 0.115 Uiso 1 1 calc R U .
C4 C 0.2286(6) 0.6019(13) 0.0068(4) 0.101(4) Uani 1 1 d . . .
H4 H 0.2712 0.5698 -0.0103 0.121 Uiso 1 1 calc R U .
C5 C 0.2205(4) 0.6299(10) 0.0683(4) 0.076(3) Uani 1 1 d . . .
H5 H 0.2503 0.6866 0.0888 0.091 Uiso 1 1 calc R U .
C6 C 0.1586(4) 0.5578(7) 0.0953(3) 0.0514(16) Uani 1 1 d . . .
H6 H 0.1693 0.4660 0.0935 0.062 Uiso 1 1 calc R U .
C7 C 0.2283(3) 0.5663(5) 0.2035(3) 0.0356(12) Uani 1 1 d . . .
H7A H 0.2666 0.6125 0.1829 0.043 Uiso 1 1 calc R U .
H7B H 0.2273 0.5977 0.2437 0.043 Uiso 1 1 calc R U .
C8 C 0.2481(3) 0.4272(5) 0.2046(3) 0.0378(12) Uani 1 1 d . . .
H8A H 0.2183 0.3835 0.2337 0.045 Uiso 1 1 calc R U .
H8B H 0.2380 0.3895 0.1665 0.045 Uiso 1 1 calc R U .
C9 C 0.3782(3) 0.4115(5) 0.1769(3) 0.0325(11) Uani 1 1 d . . .
C10 C 0.4471(3) 0.3993(5) 0.2100(2) 0.0297(10) Uani 1 1 d . . .
C11 C 0.4308(3) 0.3974(5) 0.2685(3) 0.0294(10) Uani 1 1 d . . .
C12 C 0.3511(3) 0.4014(5) 0.2745(3) 0.0329(11) Uani 1 1 d . . .
C13 C 0.5169(3) 0.3982(5) 0.1895(2) 0.0294(10) Uani 1 1 d . . .
H13 H 0.5280 0.3980 0.1495 0.035 Uiso 1 1 calc R U .
C14 C 0.1814(3) 0.1775(6) 0.3530(3) 0.0387(12) Uani 1 1 d . . .
C15 C 0.2437(4) 0.1346(7) 0.3854(3) 0.0500(16) Uani 1 1 d . . .
H15A H 0.2320 0.1331 0.4266 0.075 Uiso 1 1 calc R U .
H15B H 0.2840 0.1918 0.3788 0.075 Uiso 1 1 calc R U .
H15C H 0.2568 0.0501 0.3727 0.075 Uiso 1 1 calc R U .
C16 C 0.0729(15) 0.909(3) 0.501(2) 0.18(2) Uani 0.5 1 d . . P
H16A H 0.0228 0.9141 0.5151 0.219 Uiso 0.5 1 calc R U P
H16B H 0.1045 0.9093 0.5352 0.219 Uiso 0.5 1 calc R U P
Cl1 Cl 0.0879(5) 1.0265(9) 0.4676(3) 0.133(3) Uani 0.5 1 d . . P
Cl2 Cl 0.0813(5) 0.7816(10) 0.4725(5) 0.155(3) Uani 0.5 1 d . . P

loop_
_atom_site_aniso_label
_atom_site_aniso_U_11
_atom_site_aniso_U_22
_atom_site_aniso_U_33
_atom_site_aniso_U_23
_atom_site_aniso_U_13
_atom_site_aniso_U_12
Cu1 0.0222(3) 0.0291(3) 0.0451(4) 0.0049(3) -0.0023(3) -0.0022(2)
Cu2 0.0257(3) 0.0393(4) 0.0610(5) 0.0144(3) -0.0062(3) 0.0038(3)
I1 0.02387(18) 0.0359(2) 0.0458(2) -0.00593(15) -0.00810(13) -0.00409(13)
I2 0.02649(19) 0.02822(19) 0.0610(3) -0.00918(16) 0.00438(15) 0.00022(13)
S1 0.0242(6) 0.0306(7) 0.0488(8) 0.0112(6) -0.0019(5) -0.0022(5)
O1 0.034(2) 0.040(2) 0.046(2) -0.0008(18) -0.0101(17) -0.0021(17)
O2 0.0249(19) 0.046(2) 0.059(3) 0.001(2) 0.0090(18) -0.0033(18)
N1 0.0181(19) 0.029(2) 0.053(3) -0.002(2) -0.0046(18) 0.0021(17)
N2 0.031(3) 0.040(3) 0.057(3) 0.008(2) -0.005(2) 0.006(2)
C1 0.055(5) 0.181(12) 0.051(5) 0.022(6) -0.007(4) -0.039(6)
C2 0.127(10) 0.191(15) 0.058(6) 0.016(8) -0.031(6) -0.076(10)
C3 0.111(8) 0.119(9) 0.057(5) 0.022(6) 0.007(5) -0.025(7)
C4 0.084(7) 0.170(12) 0.050(5) 0.005(6) 0.012(4) 0.023(7)
C5 0.044(4) 0.124(8) 0.059(5) 0.016(5) 0.012(3) -0.011(5)
C6 0.058(4) 0.062(4) 0.034(3) 0.008(3) -0.002(3) -0.004(3)
C7 0.020(2) 0.028(3) 0.058(3) 0.005(2) -0.002(2) -0.003(2)
C8 0.020(2) 0.032(3) 0.061(4) 0.002(3) -0.008(2) -0.003(2)
C9 0.022(2) 0.023(2) 0.053(3) 0.001(2) -0.005(2) -0.0005(19)
C10 0.027(2) 0.020(2) 0.042(3) -0.004(2) -0.002(2) 0.0019(19)
C11 0.020(2) 0.020(2) 0.049(3) -0.001(2) 0.002(2) -0.0030(18)
C12 0.022(2) 0.024(2) 0.053(3) -0.001(2) 0.001(2) -0.0019(19)
C13 0.023(2) 0.024(2) 0.041(3) 0.000(2) 0.003(2) 0.0013(19)
C14 0.032(3) 0.042(3) 0.042(3) 0.002(3) 0.001(2) 0.011(2)
C15 0.039(3) 0.064(4) 0.046(3) -0.001(3) -0.008(3) 0.025(3)
C16 0.10(2) 0.088(19) 0.36(6) -0.08(3) 0.04(3) -0.061(16)
Cl1 0.134(6) 0.150(7) 0.114(5) 0.037(5) 0.004(4) 0.013(5)
Cl2 0.139(7) 0.156(8) 0.171(8) -0.028(6) -0.031(6) -0.047(6)

loop_
_atom_type_symbol
_atom_type_description
_atom_type_scat_dispersion_real
_atom_type_scat_dispersion_imag
_atom_type_scat_source
C C 0.0033 0.0016 'International Tables Vol C Tables 4.2.6.8 and 6.1.1.4'
H H 0.0000 0.0000 'International Tables Vol C Tables 4.2.6.8 and 6.1.1.4'
N N 0.0061 0.0033 'International Tables Vol C Tables 4.2.6.8 and 6.1.1.4'
O O 0.0106 0.0060 'International Tables Vol C Tables 4.2.6.8 and 6.1.1.4'
S S 0.1246 0.1234 'International Tables Vol C Tables 4.2.6.8 and 6.1.1.4'
Cu Cu 0.3201 1.2651 'International Tables Vol C Tables 4.2.6.8 and 6.1.1.4'
I I -0.4742 1.8119 'International Tables Vol C Tables 4.2.6.8 and 6.1.1.4'
Cl Cl 0.1484 0.1585 'International Tables Vol C Tables 4.2.6.8 and 6.1.1.4'

loop_
_geom_angle_atom_site_label_1
_geom_angle_atom_site_label_2
_geom_angle_atom_site_label_3
_geom_angle
_geom_angle_site_symmetry_1
_geom_angle_site_symmetry_3
S1 Cu1 Cu2 135.02(5) . .
S1 Cu1 I1 113.22(4) . 3
Cu2 Cu1 I1 111.49(3) . 3
S1 Cu1 I2 109.21(5) . .
Cu2 Cu1 I2 61.46(3) . .
I1 Cu1 I2 106.22(3) 3 .
S1 Cu1 I1 98.40(4) . .
Cu2 Cu1 I1 62.29(3) . .
I1 Cu1 I1 108.69(3) 3 .
I2 Cu1 I1 121.21(3) . .
S1 Cu1 Cu1 143.19(4) . 3
Cu2 Cu1 Cu1 62.66(3) . 3
I1 Cu1 Cu1 59.00(2) 3 3
I2 Cu1 Cu1 107.359(16) . 3
I1 Cu1 Cu1 57.97(2) . 3
S1 Cu1 Cu2 156.77(5) . 3
Cu2 Cu1 Cu2 58.91(3) . 3
I1 Cu1 Cu2 60.11(2) 3 3
I2 Cu1 Cu2 57.25(2) . 3
I1 Cu1 Cu2 104.81(3) . 3
Cu1 Cu1 Cu2 55.70(2) 3 3
N2 Cu2 Cu1 131.43(16) . .
N2 Cu2 I2 114.17(16) . 3
Cu1 Cu2 I2 114.07(3) . 3
N2 Cu2 Cu2 150.92(17) . 3
Cu1 Cu2 Cu2 64.23(3) . 3
I2 Cu2 Cu2 61.29(3) 3 3
N2 Cu2 I2 104.49(17) . .
Cu1 Cu2 I2 60.43(3) . .
I2 Cu2 I2 113.05(3) 3 .
Cu2 Cu2 I2 58.61(3) 3 .
N2 Cu2 I1 101.87(17) . .
Cu1 Cu2 I1 60.01(2) . .
I2 Cu2 I1 104.98(3) 3 .
Cu2 Cu2 I1 107.019(17) 3 .
I2 Cu2 I1 118.06(3) . .
N2 Cu2 Cu1 148.84(17) . 3
Cu1 Cu2 Cu1 61.64(3) . 3
I2 Cu2 Cu1 58.83(2) 3 3
Cu2 Cu2 Cu1 56.87(2) 3 3
I2 Cu2 Cu1 105.87(3) . 3
I1 Cu2 Cu1 57.01(2) . 3
Cu1 I1 Cu1 63.02(3) 3 .
Cu1 I1 Cu2 62.88(2) 3 .
Cu1 I1 Cu2 57.70(2) . .
Cu2 I2 Cu1 63.92(2) 3 .
Cu2 I2 Cu2 60.10(3) 3 .
Cu1 I2 Cu2 58.11(2) . .
C7 S1 C6 102.8(3) . .
C7 S1 Cu1 108.81(19) . .
C6 S1 Cu1 110.4(2) . .
C12 N1 C9 112.6(4) . .
C12 N1 C8 124.4(5) . .
C9 N1 C8 122.9(5) . .
C14 N2 Cu2 170.7(6) . .
C2 C1 C6 112.4(10) . .
C2 C1 H1A 109.1 . .
C6 C1 H1A 109.1 . .
C2 C1 H1B 109.1 . .
C6 C1 H1B 109.1 . .
H1A C1 H1B 107.9 . .
C1 C2 C3 111.8(9) . .
C1 C2 H2A 109.2 . .
C3 C2 H2A 109.2 . .
C1 C2 H2B 109.2 . .
C3 C2 H2B 109.2 . .
H2A C2 H2B 107.9 . .
C4 C3 C2 110.3(9) . .
C4 C3 H3A 109.6 . .
C2 C3 H3A 109.6 . .
C4 C3 H3B 109.6 . .
C2 C3 H3B 109.6 . .
H3A C3 H3B 108.1 . .
C5 C4 C3 110.7(9) . .
C5 C4 H4 124.6 . .
C3 C4 H4 124.6 . .
C4 C5 C6 112.1(9) . .
C4 C5 H5 123.9 . .
C6 C5 H5 123.9 . .
C5 C6 C1 110.0(6) . .
C5 C6 S1 112.3(6) . .
C1 C6 S1 107.3(6) . .
C5 C6 H6 109.0 . .
C1 C6 H6 109.0 . .
S1 C6 H6 109.0 . .
C8 C7 S1 115.0(4) . .
C8 C7 H7A 108.5 . .
S1 C7 H7A 108.5 . .
C8 C7 H7B 108.5 . .
S1 C7 H7B 108.5 . .
H7A C7 H7B 107.5 . .
N1 C8 C7 110.5(4) . .
N1 C8 H8A 109.5 . .
C7 C8 H8A 109.5 . .
N1 C8 H8B 109.5 . .
C7 C8 H8B 109.5 . .
H8A C8 H8B 108.1 . .
O1 C9 N1 125.5(5) . .
O1 C9 C10 129.3(5) . .
N1 C9 C10 105.2(5) . .
C13 C10 C11 122.7(5) . .
C13 C10 C9 128.9(5) . .
C11 C10 C9 108.3(5) . .
C13 C11 C10 122.4(5) 3_655 .
C13 C11 C12 129.6(5) 3_655 .
C10 C11 C12 107.9(5) . .
O2 C12 N1 125.0(5) . .
O2 C12 C11 129.0(5) . .
N1 C12 C11 106.0(5) . .
C11 C13 C10 114.8(5) 3_655 .
C11 C13 H13 122.6 3_655 .
C10 C13 H13 122.6 . .
N2 C14 C15 179.5(8) . .
C14 C15 H15A 109.5 . .
C14 C15 H15B 109.5 . .
H15A C15 H15B 109.5 . .
C14 C15 H15C 109.5 . .
H15A C15 H15C 109.5 . .
H15B C15 H15C 109.5 . .
Cl1 C16 Cl2 120(3) . .
Cl1 C16 H16A 107.2 . .
Cl2 C16 H16A 107.2 . .
Cl1 C16 H16B 107.2 . .
Cl2 C16 H16B 107.2 . .
H16A C16 H16B 106.9 . .

loop_
_geom_bond_atom_site_label_1
_geom_bond_atom_site_label_2
_geom_bond_distance
_geom_bond_site_symmetry_2
Cu1 S1 2.2937(15) .
Cu1 Cu2 2.6188(10) .
Cu1 I1 2.6540(7) 3
Cu1 I2 2.6825(8) .
Cu1 I1 2.6833(8) .
Cu1 Cu1 2.7896(13) 3
Cu1 Cu2 2.8161(10) 3
Cu2 N2 1.973(5) .
Cu2 I2 2.6369(8) 3
Cu2 Cu2 2.6779(15) 3
Cu2 I2 2.7093(10) .
Cu2 I1 2.7429(9) .
Cu2 Cu1 2.8160(10) 3
I1 Cu1 2.6539(7) 3
I2 Cu2 2.6369(8) 3
S1 C7 1.802(5) .
S1 C6 1.815(7) .
O1 C9 1.202(7) .
O2 C12 1.210(7) .
N1 C12 1.393(8) .
N1 C9 1.397(7) .
N1 C8 1.461(6) .
N2 C14 1.126(7) .
C1 C2 1.437(14) .
C1 C6 1.532(11) .
C1 H1A 0.9900 .
C1 H1B 0.9900 .
C2 C3 1.558(15) .
C2 H2A 0.9900 .
C2 H2B 0.9900 .
C3 C4 1.513(15) .
C3 H3A 0.9900 .
C3 H3B 0.9900 .
C4 C5 1.464(12) .
C4 H4 0.9500 .
C5 C6 1.521(10) .
C5 H5 0.9500 .
C6 H6 1.0000 .
C7 C8 1.529(8) .
C7 H7A 0.9900 .
C7 H7B 0.9900 .
C8 H8A 0.9900 .
C8 H8B 0.9900 .
C9 C10 1.500(7) .
C10 C13 1.384(7) .
C10 C11 1.391(8) .
C11 C13 1.378(7) 3_655
C11 C12 1.490(7) .
C13 C11 1.378(7) 3_655
C13 H13 0.9500 .
C14 C15 1.455(8) .
C15 H15A 0.9800 .
C15 H15B 0.9800 .
C15 H15C 0.9800 .
C16 Cl1 1.50(4) .
C16 Cl2 1.51(3) .
C16 H16A 0.9900 .
C16 H16B 0.9900 .

loop_
_geom_torsion_atom_site_label_1
_geom_torsion_atom_site_label_2
_geom_torsion_atom_site_label_3
_geom_torsion_atom_site_label_4
_geom_torsion
_geom_torsion_site_symmetry_1
_geom_torsion_site_symmetry_4
C6 C1 C2 C3 -54.3(17) . .
C1 C2 C3 C4 54.8(17) . .
C2 C3 C4 C5 -55.6(15) . .
C3 C4 C5 C6 57.6(13) . .
C4 C5 C6 C1 -55.7(11) . .
C4 C5 C6 S1 -175.2(7) . .
C2 C1 C6 C5 54.4(13) . .
C2 C1 C6 S1 176.9(9) . .
C7 S1 C6 C5 -59.1(6) . .
Cu1 S1 C6 C5 -175.1(5) . .
C7 S1 C6 C1 179.8(6) . .
Cu1 S1 C6 C1 63.9(7) . .
C6 S1 C7 C8 -65.5(5) . .
Cu1 S1 C7 C8 51.6(5) . .
C12 N1 C8 C7 88.2(7) . .
C9 N1 C8 C7 -87.7(7) . .
S1 C7 C8 N1 165.4(4) . .
C12 N1 C9 O1 -178.6(5) . .
C8 N1 C9 O1 -2.3(9) . .
C12 N1 C9 C10 0.7(6) . .
C8 N1 C9 C10 177.0(5) . .
O1 C9 C10 C13 1.2(10) . .
N1 C9 C10 C13 -178.1(5) . .
O1 C9 C10 C11 176.9(6) . .
N1 C9 C10 C11 -2.4(6) . .
C13 C10 C11 C13 2.0(7) . 3_655
C9 C10 C11 C13 -174.1(5) . 3_655
C13 C10 C11 C12 179.1(5) . .
C9 C10 C11 C12 3.0(6) . .
C9 N1 C12 O2 -177.6(5) . .
C8 N1 C12 O2 6.1(9) . .
C9 N1 C12 C11 1.1(6) . .
C8 N1 C12 C11 -175.2(5) . .
C13 C11 C12 O2 -7.1(10) 3_655 .
C10 C11 C12 O2 176.0(6) . .
C13 C11 C12 N1 174.3(5) 3_655 .
C10 C11 C12 N1 -2.6(6) . .
C11 C10 C13 C11 -1.1(7) . 3_655
C9 C10 C13 C11 174.1(5) . 3_655
